data_4314806
loop_
_publ_author_name
'Moran Feller'
'Eyal Ben-Ari'
'Mark A. Iron'
'Yael Diskin-Posner'
'Gregory Leitus'
'Linda J. W. Shimon'
'Leonid Konstantinovski'
'David Milstein'

_publ_section_title
;
 Cationic, Neutral, and Anionic PNP PdII and PtII Complexes:
 Dearomatization by Deprotonation and Double-Deprotonation of Pincer
 Systems
;
_journal_name_full 'Inorganic Chemistry'
_journal_page_first 1615
_journal_page_last 1625
_journal_paper_doi 10.1021/ic902012z
_journal_volume 49
_journal_year 2010
_chemical_formula_moiety 'C23 H42 Cl N P2 Pt'
_chemical_formula_sum 'C23 H42 Cl N P2 Pt'
_chemical_formula_weight 625.06
_chemical_name_systematic
; 
 ? 
;
_space_group_IT_number 33
_symmetry_cell_setting orthorhombic
_symmetry_space_group_name_Hall 'P 2c -2n'
_symmetry_space_group_name_H-M 'P n a 21'
_atom_sites_solution_hydrogens geom
_atom_sites_solution_primary direct
_atom_sites_solution_secondary difmap
_audit_creation_method SHELXL-97
_cell_angle_alpha 90.00
_cell_angle_beta 90.00
_cell_angle_gamma 90.00
_cell_formula_units_Z 4
_cell_length_a 22.4986(5)
_cell_length_b 8.1073(2)
_cell_length_c 14.1611(2)
_cell_measurement_reflns_used 35710
_cell_measurement_temperature 120(2)
_cell_measurement_theta_max 27.48
_cell_measurement_theta_min 2.55
_cell_volume 2583.03(9)
_computing_cell_refinement HKL
_computing_data_collection 'Collect package Bruker - Nonius'
_computing_data_reduction HKL
_computing_structure_refinement 'SHELXL-97 (Sheldrick, 1997)'
_computing_structure_solution 'SHELXS-97 (Sheldrick, 1990)'
_diffrn_ambient_temperature 120(2)
_diffrn_measured_fraction_theta_full 0.994
_diffrn_measured_fraction_theta_max 0.994
_diffrn_measurement_device_type 'Nonius Kappa CCD'
_diffrn_measurement_method 'Phi and Omega scans'
_diffrn_radiation_monochromator graphite
_diffrn_radiation_source 'fine-focus sealed tube'
_diffrn_radiation_type MoK\a
_diffrn_radiation_wavelength 0.71073
_diffrn_reflns_av_R_equivalents 0.075
_diffrn_reflns_av_sigmaI/netI 0.0510
_diffrn_reflns_limit_h_max 29
_diffrn_reflns_limit_h_min 0
_diffrn_reflns_limit_k_max 10
_diffrn_reflns_limit_k_min 0
_diffrn_reflns_limit_l_max 18
_diffrn_reflns_limit_l_min 0
_diffrn_reflns_number 3364
_diffrn_reflns_theta_full 27.48
_diffrn_reflns_theta_max 27.48
_diffrn_reflns_theta_min 3.62
_exptl_absorpt_coefficient_mu 5.669
_exptl_absorpt_correction_T_max 0.8951
_exptl_absorpt_correction_T_min 0.3315
_exptl_absorpt_correction_type empirical
_exptl_absorpt_process_details 'SHELXL-97 (Sheldrick, 1997)'
_exptl_crystal_colour red
_exptl_crystal_density_diffrn 1.607
_exptl_crystal_density_method 'not measured'
_exptl_crystal_description plate
_exptl_crystal_F_000 1248
_exptl_crystal_size_max 0.25
_exptl_crystal_size_mid 0.10
_exptl_crystal_size_min 0.02
_refine_diff_density_max 1.514
_refine_diff_density_min -0.820
_refine_diff_density_rms 0.126
_refine_ls_abs_structure_details 'Flack H D (1983), Acta Cryst. A39, 876-881'
_refine_ls_abs_structure_Flack 0.49(3)
_refine_ls_extinction_method none
_refine_ls_goodness_of_fit_ref 1.042
_refine_ls_hydrogen_treatment constr
_refine_ls_matrix_type full
_refine_ls_number_parameters 271
_refine_ls_number_reflns 3066
_refine_ls_number_restraints 7
_refine_ls_restrained_S_all 1.041
_refine_ls_R_factor_all 0.0448
_refine_ls_R_factor_gt 0.0307
_refine_ls_shift/su_max 0.002
_refine_ls_shift/su_mean 0.000
_refine_ls_structure_factor_coef Fsqd
_refine_ls_weighting_details 'calc w=1/[\s^2^(Fo^2^)+(0.0371P)^2^+0.5843P] where P=(Fo^2^+2Fc^2^)/3'
_refine_ls_weighting_scheme calc
_refine_ls_wR_factor_gt 0.0675
_refine_ls_wR_factor_ref 0.0714
_reflns_number_gt 2535
_reflns_number_total 3066
_reflns_threshold_expression >2sigma(I)
_cod_data_source_file ic902012z_si_001_6.cif
_cod_data_source_block complex6
_cod_depositor_comments
;
The following automatic conversions were performed:

'_symmetry_cell_setting' value 'Orthorhombic' changed to
'orthorhombic' according to the built-in table from CIF Core
dictionary named 'cif_core.dic' version 2.4.1 from 2010-06-29.

Automatic conversion script
Id: cif_fix_values 1646 2011-03-28 12:23:43Z adriana 
;
_cod_original_sg_symbol_Hall P2c-2n
_cod_database_code 4314806

loop_
_symmetry_equiv_pos_as_xyz
'x, y, z'
'-x, -y, z+1/2'
'x+1/2, -y+1/2, z'
'-x+1/2, y+1/2, z+1/2'

loop_
_atom_site_label
_atom_site_type_symbol
_atom_site_fract_x
_atom_site_fract_y
_atom_site_fract_z
_atom_site_U_iso_or_equiv
_atom_site_adp_type
_atom_site_occupancy
_atom_site_symmetry_multiplicity
_atom_site_calc_flag
_atom_site_refinement_flags
_atom_site_disorder_assembly
_atom_site_disorder_group
Pt1A Pt 0.33130(2) 0.6222(2) 0.20530(9) 0.0237(3) Uani 0.865(6) 1 d P A 1
Pt1B Pt 0.33497(14) 0.6749(9) 0.2234(3) 0.0198(10) Uiso 0.135(6) 1 d P A 2
Cl1 Cl 0.28832(9) 0.4852(3) 0.3331(2) 0.0516(6) Uani 1 1 d . . .
P2 P 0.42798(8) 0.5476(2) 0.24028(19) 0.0259(4) Uani 1 1 d . . .
P3 P 0.24371(9) 0.7288(3) 0.1505(2) 0.0357(5) Uani 1 1 d . . .
N11 N 0.3690(3) 0.7533(8) 0.0997(5) 0.0314(15) Uani 1 1 d . . .
C12 C 0.4302(3) 0.7563(10) 0.0903(5) 0.0286(17) Uani 1 1 d . A .
C13 C 0.4569(4) 0.8465(9) 0.0161(6) 0.0347(19) Uani 1 1 d . . .
H13 H 0.4989 0.8506 0.0100 0.042 Uiso 1 1 calc R A .
C14 C 0.4209(4) 0.9284(10) -0.0475(6) 0.0394(19) Uani 1 1 d . A .
H14 H 0.4383 0.9897 -0.0975 0.047 Uiso 1 1 calc R . .
C15 C 0.3594(4) 0.9221(10) -0.0392(6) 0.0361(19) Uani 1 1 d . . .
H15 H 0.3346 0.9783 -0.0830 0.043 Uiso 1 1 calc R A .
C16 C 0.3351(4) 0.8328(12) 0.0338(7) 0.042(2) Uani 1 1 d U A .
C21 C 0.4662(3) 0.6642(10) 0.1543(6) 0.0328(18) Uani 1 1 d . A .
H21 H 0.5084 0.6655 0.1509 0.039 Uiso 1 1 calc R . .
C22 C 0.4402(3) 0.3242(9) 0.2114(8) 0.0356(16) Uani 1 1 d . A .
C23 C 0.4596(4) 0.6109(9) 0.3573(6) 0.0339(18) Uani 1 1 d . A .
C24 C 0.5061(3) 0.2800(9) 0.2017(9) 0.0455(19) Uani 1 1 d . . .
H24A H 0.5099 0.1639 0.1835 0.068 Uiso 1 1 calc R A .
H24B H 0.5262 0.2981 0.2622 0.068 Uiso 1 1 calc R . .
H24C H 0.5243 0.3498 0.1531 0.068 Uiso 1 1 calc R . .
C25 C 0.4109(4) 0.2083(12) 0.2836(10) 0.065(3) Uani 1 1 d . . .
H25A H 0.3713 0.2502 0.2998 0.097 Uiso 1 1 calc R A .
H25B H 0.4354 0.2033 0.3408 0.097 Uiso 1 1 calc R . .
H25C H 0.4073 0.0977 0.2564 0.097 Uiso 1 1 calc R . .
C26 C 0.4093(5) 0.2949(15) 0.1171(9) 0.072(4) Uani 1 1 d . . .
H26A H 0.4231 0.3763 0.0710 0.108 Uiso 1 1 calc R A .
H26B H 0.3662 0.3058 0.1254 0.108 Uiso 1 1 calc R . .
H26C H 0.4186 0.1836 0.0944 0.108 Uiso 1 1 calc R . .
C27 C 0.5275(4) 0.6020(12) 0.3570(7) 0.055(3) Uani 1 1 d . . .
H27A H 0.5427 0.6369 0.4187 0.082 Uiso 1 1 calc R A .
H27B H 0.5432 0.6749 0.3079 0.082 Uiso 1 1 calc R . .
H27C H 0.5400 0.4884 0.3444 0.082 Uiso 1 1 calc R . .
C28 C 0.4410(5) 0.7898(14) 0.3706(10) 0.069(4) Uani 1 1 d . . .
H28A H 0.4562 0.8307 0.4310 0.104 Uiso 1 1 calc R A .
H28B H 0.3975 0.7973 0.3702 0.104 Uiso 1 1 calc R . .
H28C H 0.4572 0.8568 0.3190 0.104 Uiso 1 1 calc R . .
C29 C 0.4358(5) 0.5031(17) 0.4373(6) 0.077(4) Uani 1 1 d . . .
H29A H 0.4510 0.3905 0.4301 0.115 Uiso 1 1 calc R A .
H29B H 0.3923 0.5017 0.4350 0.115 Uiso 1 1 calc R . .
H29C H 0.4489 0.5481 0.4980 0.115 Uiso 1 1 calc R . .
C31 C 0.2691(4) 0.8110(16) 0.0376(9) 0.069(3) Uani 1 1 d U A .
H31A H 0.2567 0.7353 -0.0136 0.082 Uiso 1 1 calc R . .
H31B H 0.2498 0.9189 0.0263 0.082 Uiso 1 1 calc R . .
C32 C 0.2128(4) 0.9060(8) 0.2183(10) 0.048(3) Uani 1 1 d . A .
C33 C 0.1860(4) 0.5747(11) 0.1122(6) 0.0390(19) Uani 1 1 d . A .
C34 C 0.2649(4) 1.0298(10) 0.2196(16) 0.098(6) Uani 1 1 d . . .
H34A H 0.2552 1.1244 0.1793 0.147 Uiso 1 1 calc R A .
H34B H 0.3009 0.9759 0.1960 0.147 Uiso 1 1 calc R . .
H34C H 0.2716 1.0679 0.2844 0.147 Uiso 1 1 calc R . .
C35 C 0.1597(4) 0.9902(11) 0.1722(8) 0.051(3) Uani 1 1 d . . .
H35A H 0.1243 0.9216 0.1804 0.076 Uiso 1 1 calc R A .
H35B H 0.1676 1.0053 0.1046 0.076 Uiso 1 1 calc R . .
H35C H 0.1532 1.0979 0.2018 0.076 Uiso 1 1 calc R . .
C36 C 0.1980(6) 0.8528(11) 0.3172(9) 0.063(3) Uani 1 1 d . . .
H36A H 0.1944 0.9502 0.3577 0.094 Uiso 1 1 calc R A .
H36B H 0.2297 0.7814 0.3413 0.094 Uiso 1 1 calc R . .
H36C H 0.1604 0.7921 0.3170 0.094 Uiso 1 1 calc R . .
C37 C 0.1487(4) 0.5166(11) 0.1983(9) 0.055(2) Uani 1 1 d . . .
H37A H 0.1262 0.6101 0.2237 0.082 Uiso 1 1 calc R A .
H37B H 0.1754 0.4732 0.2472 0.082 Uiso 1 1 calc R . .
H37C H 0.1211 0.4299 0.1784 0.082 Uiso 1 1 calc R . .
C38 C 0.1439(4) 0.6402(11) 0.0362(8) 0.049(3) Uani 1 1 d . . .
H38A H 0.1667 0.6705 -0.0200 0.074 Uiso 1 1 calc R A .
H38B H 0.1229 0.7375 0.0603 0.074 Uiso 1 1 calc R . .
H38C H 0.1149 0.5545 0.0198 0.074 Uiso 1 1 calc R . .
C39 C 0.2187(5) 0.4244(13) 0.0746(8) 0.060(3) Uani 1 1 d . . .
H39A H 0.1901 0.3485 0.0456 0.090 Uiso 1 1 calc R A .
H39B H 0.2392 0.3687 0.1266 0.090 Uiso 1 1 calc R . .
H39C H 0.2479 0.4592 0.0272 0.090 Uiso 1 1 calc R . .

loop_
_atom_site_aniso_label
_atom_site_aniso_U_11
_atom_site_aniso_U_22
_atom_site_aniso_U_33
_atom_site_aniso_U_23
_atom_site_aniso_U_13
_atom_site_aniso_U_12
Pt1A 0.01931(17) 0.0311(5) 0.0207(3) 0.0092(3) 0.0010(2) 0.00193(18)
Cl1 0.0329(11) 0.0737(15) 0.0482(13) 0.0406(12) 0.0158(10) 0.0151(11)
P2 0.0211(9) 0.0348(10) 0.0219(9) 0.0071(8) 0.0006(7) 0.0049(8)
P3 0.0217(10) 0.0460(12) 0.0394(12) 0.0261(10) 0.0010(9) 0.0028(9)
N11 0.021(3) 0.045(4) 0.028(3) 0.015(3) -0.002(3) -0.002(3)
C12 0.032(4) 0.042(4) 0.012(4) -0.003(3) 0.010(3) -0.001(3)
C13 0.033(5) 0.041(5) 0.030(5) -0.003(3) 0.014(4) -0.003(4)
C14 0.041(5) 0.052(5) 0.025(4) 0.015(4) 0.008(4) -0.010(4)
C15 0.034(5) 0.042(4) 0.033(4) 0.017(4) -0.003(4) -0.007(4)
C16 0.032(5) 0.062(5) 0.033(5) 0.021(4) -0.002(4) -0.004(4)
C21 0.015(4) 0.056(5) 0.027(4) 0.007(4) 0.005(3) 0.000(3)
C22 0.029(3) 0.044(4) 0.034(4) -0.010(6) 0.001(5) 0.004(3)
C23 0.039(5) 0.041(4) 0.021(4) -0.006(3) 0.000(3) -0.008(4)
C24 0.040(4) 0.036(4) 0.060(5) 0.004(5) 0.010(5) 0.010(3)
C25 0.051(6) 0.051(6) 0.093(9) -0.004(6) 0.011(6) -0.011(5)
C26 0.084(9) 0.069(7) 0.064(8) -0.024(6) -0.027(7) 0.023(7)
C27 0.046(6) 0.084(7) 0.033(6) -0.005(5) -0.016(4) 0.003(5)
C28 0.053(7) 0.070(7) 0.085(9) -0.035(7) -0.025(6) 0.030(6)
C29 0.077(8) 0.132(10) 0.021(6) 0.010(6) -0.011(5) -0.038(8)
C31 0.036(5) 0.105(8) 0.066(7) 0.062(7) -0.006(5) -0.008(6)
C32 0.040(4) 0.029(4) 0.076(9) 0.001(5) -0.015(6) 0.000(3)
C33 0.047(5) 0.047(5) 0.023(4) -0.001(4) -0.007(4) 0.010(4)
C34 0.050(5) 0.027(4) 0.218(17) 0.000(9) -0.066(10) -0.004(4)
C35 0.041(5) 0.037(4) 0.073(7) 0.024(4) -0.001(4) 0.000(4)
C36 0.082(8) 0.045(6) 0.060(7) -0.017(5) -0.023(6) 0.025(5)
C37 0.054(5) 0.058(5) 0.052(6) 0.012(5) -0.013(6) -0.019(4)
C38 0.040(5) 0.057(6) 0.050(6) 0.022(4) -0.017(5) -0.014(4)
C39 0.064(7) 0.070(6) 0.046(6) -0.011(5) -0.012(5) 0.010(6)

loop_
_atom_type_symbol
_atom_type_description
_atom_type_scat_dispersion_real
_atom_type_scat_dispersion_imag
_atom_type_scat_source
C C 0.0033 0.0016 'International Tables Vol C Tables 4.2.6.8 and 6.1.1.4'
H H 0.0000 0.0000 'International Tables Vol C Tables 4.2.6.8 and 6.1.1.4'
N N 0.0061 0.0033 'International Tables Vol C Tables 4.2.6.8 and 6.1.1.4'
P P 0.1023 0.0942 'International Tables Vol C Tables 4.2.6.8 and 6.1.1.4'
Pt Pt -1.7033 8.3905 'International Tables Vol C Tables 4.2.6.8 and 6.1.1.4'
Cl Cl 0.1484 0.1585 'International Tables Vol C Tables 4.2.6.8 and 6.1.1.4'

loop_
_geom_angle_atom_site_label_1
_geom_angle_atom_site_label_2
_geom_angle_atom_site_label_3
_geom_angle
_geom_angle_site_symmetry_1
_geom_angle_site_symmetry_3
_geom_angle_publ_flag
N11 Pt1A P3 84.96(19) . . ?
N11 Pt1A P2 84.33(17) . . ?
P3 Pt1A P2 169.22(11) . . ?
N11 Pt1A Cl1 176.5(3) . . ?
P3 Pt1A Cl1 94.92(8) . . ?
P2 Pt1A Cl1 95.69(10) . . ?
N11 Pt1B P3 83.7(2) . . ?
N11 Pt1B P2 83.6(2) . . ?
P3 Pt1B P2 155.5(4) . . ?
N11 Pt1B Cl1 157.1(5) . . ?
P3 Pt1B Cl1 91.21(15) . . ?
P2 Pt1B Cl1 92.40(16) . . ?
C21 P2 C23 106.1(4) . . ?
C21 P2 C22 107.1(4) . . ?
C23 P2 C22 113.6(4) . . ?
C21 P2 Pt1A 99.8(3) . . ?
C23 P2 Pt1A 118.4(3) . . ?
C22 P2 Pt1A 110.1(2) . . ?
C21 P2 Pt1B 97.4(3) . . ?
C23 P2 Pt1B 108.0(3) . . ?
C22 P2 Pt1B 122.2(3) . . ?
C31 P3 C32 106.7(6) . . ?
C31 P3 C33 101.9(5) . . ?
C32 P3 C33 113.8(4) . . ?
C31 P3 Pt1A 99.5(3) . . ?
C32 P3 Pt1A 116.0(3) . . ?
C33 P3 Pt1A 116.2(3) . . ?
C31 P3 Pt1B 100.4(3) . . ?
C32 P3 Pt1B 104.1(4) . . ?
C33 P3 Pt1B 127.5(3) . . ?
C16 N11 C12 118.7(7) . . ?
C16 N11 Pt1B 122.0(5) . . ?
C12 N11 Pt1B 117.9(5) . . ?
C16 N11 Pt1A 121.3(5) . . ?
C12 N11 Pt1A 119.9(5) . . ?
N11 C12 C13 120.2(7) . . ?
N11 C12 C21 119.6(7) . . ?
C13 C12 C21 120.2(7) . . ?
C14 C13 C12 118.9(8) . . ?
C14 C13 H13 120.5 . . ?
C12 C13 H13 120.5 . . ?
C13 C14 C15 120.7(7) . . ?
C13 C14 H14 119.6 . . ?
C15 C14 H14 119.6 . . ?
C16 C15 C14 118.6(8) . . ?
C16 C15 H15 120.7 . . ?
C14 C15 H15 120.7 . . ?
N11 C16 C15 122.7(7) . . ?
N11 C16 C31 118.3(7) . . ?
C15 C16 C31 118.8(8) . . ?
C12 C21 P2 116.2(5) . . ?
C12 C21 H21 121.9 . . ?
P2 C21 H21 121.9 . . ?
C26 C22 C24 109.1(9) . . ?
C26 C22 C25 106.9(8) . . ?
C24 C22 C25 109.4(7) . . ?
C26 C22 P2 105.9(6) . . ?
C24 C22 P2 112.8(5) . . ?
C25 C22 P2 112.4(7) . . ?
C28 C23 C27 108.7(7) . . ?
C28 C23 C29 110.9(9) . . ?
C27 C23 C29 108.9(8) . . ?
C28 C23 P2 105.4(7) . . ?
C27 C23 P2 111.4(6) . . ?
C29 C23 P2 111.5(6) . . ?
C22 C24 H24A 109.5 . . ?
C22 C24 H24B 109.5 . . ?
H24A C24 H24B 109.5 . . ?
C22 C24 H24C 109.5 . . ?
H24A C24 H24C 109.5 . . ?
H24B C24 H24C 109.5 . . ?
C22 C25 H25A 109.5 . . ?
C22 C25 H25B 109.5 . . ?
H25A C25 H25B 109.5 . . ?
C22 C25 H25C 109.5 . . ?
H25A C25 H25C 109.5 . . ?
H25B C25 H25C 109.5 . . ?
C22 C26 H26A 109.5 . . ?
C22 C26 H26B 109.5 . . ?
H26A C26 H26B 109.5 . . ?
C22 C26 H26C 109.5 . . ?
H26A C26 H26C 109.5 . . ?
H26B C26 H26C 109.5 . . ?
C23 C27 H27A 109.5 . . ?
C23 C27 H27B 109.5 . . ?
H27A C27 H27B 109.5 . . ?
C23 C27 H27C 109.5 . . ?
H27A C27 H27C 109.5 . . ?
H27B C27 H27C 109.5 . . ?
C23 C28 H28A 109.5 . . ?
C23 C28 H28B 109.5 . . ?
H28A C28 H28B 109.5 . . ?
C23 C28 H28C 109.5 . . ?
H28A C28 H28C 109.5 . . ?
H28B C28 H28C 109.5 . . ?
C23 C29 H29A 109.5 . . ?
C23 C29 H29B 109.5 . . ?
H29A C29 H29B 109.5 . . ?
C23 C29 H29C 109.5 . . ?
H29A C29 H29C 109.5 . . ?
H29B C29 H29C 109.5 . . ?
C16 C31 P3 112.7(7) . . ?
C16 C31 H31A 109.1 . . ?
P3 C31 H31A 109.1 . . ?
C16 C31 H31B 109.1 . . ?
P3 C31 H31B 109.1 . . ?
H31A C31 H31B 107.8 . . ?
C36 C32 C35 110.8(9) . . ?
C36 C32 C34 110.1(12) . . ?
C35 C32 C34 108.0(7) . . ?
C36 C32 P3 110.0(6) . . ?
C35 C32 P3 114.7(8) . . ?
C34 C32 P3 103.0(8) . . ?
C39 C33 C38 109.4(8) . . ?
C39 C33 C37 107.1(8) . . ?
C38 C33 C37 108.8(8) . . ?
C39 C33 P3 107.4(7) . . ?
C38 C33 P3 113.6(6) . . ?
C37 C33 P3 110.3(6) . . ?
C32 C34 H34A 109.5 . . ?
C32 C34 H34B 109.5 . . ?
H34A C34 H34B 109.5 . . ?
C32 C34 H34C 109.5 . . ?
H34A C34 H34C 109.5 . . ?
H34B C34 H34C 109.5 . . ?
C32 C35 H35A 109.5 . . ?
C32 C35 H35B 109.5 . . ?
H35A C35 H35B 109.5 . . ?
C32 C35 H35C 109.5 . . ?
H35A C35 H35C 109.5 . . ?
H35B C35 H35C 109.5 . . ?
C32 C36 H36A 109.5 . . ?
C32 C36 H36B 109.5 . . ?
H36A C36 H36B 109.5 . . ?
C32 C36 H36C 109.5 . . ?
H36A C36 H36C 109.5 . . ?
H36B C36 H36C 109.5 . . ?
C33 C37 H37A 109.5 . . ?
C33 C37 H37B 109.5 . . ?
H37A C37 H37B 109.5 . . ?
C33 C37 H37C 109.5 . . ?
H37A C37 H37C 109.5 . . ?
H37B C37 H37C 109.5 . . ?
C33 C38 H38A 109.5 . . ?
C33 C38 H38B 109.5 . . ?
H38A C38 H38B 109.5 . . ?
C33 C38 H38C 109.5 . . ?
H38A C38 H38C 109.5 . . ?
H38B C38 H38C 109.5 . . ?
C33 C39 H39A 109.5 . . ?
C33 C39 H39B 109.5 . . ?
H39A C39 H39B 109.5 . . ?
C33 C39 H39C 109.5 . . ?
H39A C39 H39C 109.5 . . ?
H39B C39 H39C 109.5 . . ?

loop_
_geom_bond_atom_site_label_1
_geom_bond_atom_site_label_2
_geom_bond_distance
_geom_bond_site_symmetry_2
_geom_bond_publ_flag
Pt1A N11 2.021(6) . ?
Pt1A P3 2.287(2) . ?
Pt1A P2 2.3115(19) . ?
Pt1A Cl1 2.333(3) . ?
Pt1B N11 2.015(7) . ?
Pt1B P3 2.339(4) . ?
Pt1B P2 2.346(4) . ?
Pt1B Cl1 2.425(4) . ?
P2 C21 1.765(8) . ?
P2 C23 1.875(8) . ?
P2 C22 1.877(7) . ?
P3 C31 1.825(10) . ?
P3 C32 1.862(9) . ?
P3 C33 1.882(9) . ?
N11 C16 1.366(10) . ?
N11 C12 1.384(9) . ?
C12 C13 1.414(11) . ?
C12 C21 1.428(11) . ?
C13 C14 1.382(13) . ?
C13 H13 0.9500 . ?
C14 C15 1.389(12) . ?
C14 H14 0.9500 . ?
C15 C16 1.375(12) . ?
C15 H15 0.9500 . ?
C16 C31 1.496(12) . ?
C21 H21 0.9500 . ?
C22 C26 1.524(15) . ?
C22 C24 1.530(9) . ?
C22 C25 1.538(14) . ?
C23 C28 1.522(12) . ?
C23 C27 1.528(13) . ?
C23 C29 1.527(12) . ?
C24 H24A 0.9800 . ?
C24 H24B 0.9800 . ?
C24 H24C 0.9800 . ?
C25 H25A 0.9800 . ?
C25 H25B 0.9800 . ?
C25 H25C 0.9800 . ?
C26 H26A 0.9800 . ?
C26 H26B 0.9800 . ?
C26 H26C 0.9800 . ?
C27 H27A 0.9800 . ?
C27 H27B 0.9800 . ?
C27 H27C 0.9800 . ?
C28 H28A 0.9800 . ?
C28 H28B 0.9800 . ?
C28 H28C 0.9800 . ?
C29 H29A 0.9800 . ?
C29 H29B 0.9800 . ?
C29 H29C 0.9800 . ?
C31 H31A 0.9900 . ?
C31 H31B 0.9900 . ?
C32 C36 1.503(18) . ?
C32 C35 1.523(12) . ?
C32 C34 1.543(11) . ?
C33 C39 1.519(13) . ?
C33 C38 1.529(12) . ?
C33 C37 1.553(14) . ?
C34 H34A 0.9800 . ?
C34 H34B 0.9800 . ?
C34 H34C 0.9800 . ?
C35 H35A 0.9800 . ?
C35 H35B 0.9800 . ?
C35 H35C 0.9800 . ?
C36 H36A 0.9800 . ?
C36 H36B 0.9800 . ?
C36 H36C 0.9800 . ?
C37 H37A 0.9800 . ?
C37 H37B 0.9800 . ?
C37 H37C 0.9800 . ?
C38 H38A 0.9800 . ?
C38 H38B 0.9800 . ?
C38 H38C 0.9800 . ?
C39 H39A 0.9800 . ?
C39 H39B 0.9800 . ?
C39 H39C 0.9800 . ?

loop_
_geom_torsion_atom_site_label_1
_geom_torsion_atom_site_label_2
_geom_torsion_atom_site_label_3
_geom_torsion_atom_site_label_4
_geom_torsion
_geom_torsion_site_symmetry_1
_geom_torsion_site_symmetry_2
_geom_torsion_site_symmetry_3
_geom_torsion_site_symmetry_4
_geom_torsion_publ_flag
P3 Pt1A Cl1 Pt1B -90.0(4) . . . . ?
P2 Pt1A Cl1 Pt1B 88.1(4) . . . . ?
N11 Pt1B Cl1 Pt1A 0.3(5) . . . . ?
P3 Pt1B Cl1 Pt1A 77.0(4) . . . . ?
P2 Pt1B Cl1 Pt1A -78.8(4) . . . . ?
N11 Pt1A P2 C21 2.6(4) . . . . ?
P3 Pt1A P2 C21 -4.2(9) . . . . ?
Cl1 Pt1A P2 C21 -173.9(3) . . . . ?
N11 Pt1A P2 C23 117.0(3) . . . . ?
P3 Pt1A P2 C23 110.3(9) . . . . ?
Cl1 Pt1A P2 C23 -59.5(3) . . . . ?
N11 Pt1A P2 C22 -109.9(4) . . . . ?
P3 Pt1A P2 C22 -116.6(9) . . . . ?
Cl1 Pt1A P2 C22 73.6(4) . . . . ?
N11 Pt1A P2 Pt1B 82.3(4) . . . . ?
P3 Pt1A P2 Pt1B 75.6(9) . . . . ?
Cl1 Pt1A P2 Pt1B -94.2(4) . . . . ?
N11 Pt1B P2 C21 17.6(4) . . . . ?
P3 Pt1B P2 C21 76.8(6) . . . . ?
Cl1 Pt1B P2 C21 175.0(3) . . . . ?
N11 Pt1B P2 C23 127.2(4) . . . . ?
P3 Pt1B P2 C23 -173.5(6) . . . . ?
Cl1 Pt1B P2 C23 -75.3(4) . . . . ?
N11 Pt1B P2 C22 -98.1(5) . . . . ?
P3 Pt1B P2 C22 -38.9(7) . . . . ?
Cl1 Pt1B P2 C22 59.3(4) . . . . ?
N11 Pt1B P2 Pt1A -84.5(4) . . . . ?
P3 Pt1B P2 Pt1A -25.3(5) . . . . ?
Cl1 Pt1B P2 Pt1A 72.9(4) . . . . ?
N11 Pt1A P3 C31 12.9(5) . . . . ?
P2 Pt1A P3 C31 19.6(10) . . . . ?
Cl1 Pt1A P3 C31 -170.6(5) . . . . ?
N11 Pt1A P3 C32 -101.0(4) . . . . ?
P2 Pt1A P3 C32 -94.3(9) . . . . ?
Cl1 Pt1A P3 C32 75.5(4) . . . . ?
N11 Pt1A P3 C33 121.3(4) . . . . ?
P2 Pt1A P3 C33 128.0(8) . . . . ?
Cl1 Pt1A P3 C33 -62.2(3) . . . . ?
N11 Pt1A P3 Pt1B -82.1(4) . . . . ?
P2 Pt1A P3 Pt1B -75.4(9) . . . . ?
Cl1 Pt1A P3 Pt1B 94.4(4) . . . . ?
N11 Pt1B P3 C31 -2.5(6) . . . . ?
P2 Pt1B P3 C31 -61.7(7) . . . . ?
Cl1 Pt1B P3 C31 -160.2(5) . . . . ?
N11 Pt1B P3 C32 -112.8(5) . . . . ?
P2 Pt1B P3 C32 -172.0(6) . . . . ?
Cl1 Pt1B P3 C32 89.6(4) . . . . ?
N11 Pt1B P3 C33 111.4(4) . . . . ?
P2 Pt1B P3 C33 52.2(7) . . . . ?
Cl1 Pt1B P3 C33 -46.3(5) . . . . ?
N11 Pt1B P3 Pt1A 84.7(4) . . . . ?
P2 Pt1B P3 Pt1A 25.5(5) . . . . ?
Cl1 Pt1B P3 Pt1A -73.0(4) . . . . ?
P3 Pt1B N11 C16 13.0(8) . . . . ?
P2 Pt1B N11 C16 172.0(7) . . . . ?
Cl1 Pt1B N11 C16 91.1(9) . . . . ?
P3 Pt1B N11 C12 179.6(6) . . . . ?
P2 Pt1B N11 C12 -21.4(6) . . . . ?
Cl1 Pt1B N11 C12 -102.3(7) . . . . ?
P3 Pt1B N11 Pt1A -78.5(4) . . . . ?
P2 Pt1B N11 Pt1A 80.6(4) . . . . ?
Cl1 Pt1B N11 Pt1A -0.3(4) . . . . ?
P3 Pt1A N11 C16 -7.1(7) . . . . ?
P2 Pt1A N11 C16 174.1(7) . . . . ?
P3 Pt1A N11 C12 176.3(6) . . . . ?
P2 Pt1A N11 C12 -2.4(6) . . . . ?
P3 Pt1A N11 Pt1B 90.3(4) . . . . ?
P2 Pt1A N11 Pt1B -88.4(4) . . . . ?
C16 N11 C12 C13 2.8(12) . . . . ?
Pt1B N11 C12 C13 -164.3(6) . . . . ?
Pt1A N11 C12 C13 179.4(6) . . . . ?
C16 N11 C12 C21 -175.5(8) . . . . ?
Pt1B N11 C12 C21 17.4(10) . . . . ?
Pt1A N11 C12 C21 1.2(10) . . . . ?
N11 C12 C13 C14 -1.2(12) . . . . ?
C21 C12 C13 C14 177.0(8) . . . . ?
C12 C13 C14 C15 -0.3(13) . . . . ?
C13 C14 C15 C16 0.1(14) . . . . ?
C12 N11 C16 C15 -3.0(14) . . . . ?
Pt1B N11 C16 C15 163.5(8) . . . . ?
Pt1A N11 C16 C15 -179.6(7) . . . . ?
C12 N11 C16 C31 172.4(10) . . . . ?
Pt1B N11 C16 C31 -21.1(14) . . . . ?
Pt1A N11 C16 C31 -4.2(13) . . . . ?
C14 C15 C16 N11 1.6(15) . . . . ?
C14 C15 C16 C31 -173.8(10) . . . . ?
N11 C12 C21 P2 1.5(10) . . . . ?
C13 C12 C21 P2 -176.7(6) . . . . ?
C23 P2 C21 C12 -126.4(7) . . . . ?
C22 P2 C21 C12 111.9(7) . . . . ?
Pt1A P2 C21 C12 -2.9(7) . . . . ?
Pt1B P2 C21 C12 -15.2(7) . . . . ?
C21 P2 C22 C26 -65.7(7) . . . . ?
C23 P2 C22 C26 177.4(7) . . . . ?
Pt1A P2 C22 C26 42.0(7) . . . . ?
Pt1B P2 C22 C26 45.1(8) . . . . ?
C21 P2 C22 C24 53.6(8) . . . . ?
C23 P2 C22 C24 -63.3(8) . . . . ?
Pt1A P2 C22 C24 161.2(7) . . . . ?
Pt1B P2 C22 C24 164.3(6) . . . . ?
C21 P2 C22 C25 177.9(7) . . . . ?
C23 P2 C22 C25 61.0(7) . . . . ?
Pt1A P2 C22 C25 -74.5(7) . . . . ?
Pt1B P2 C22 C25 -71.4(8) . . . . ?
C21 P2 C23 C28 66.8(7) . . . . ?
C22 P2 C23 C28 -175.7(7) . . . . ?
Pt1A P2 C23 C28 -44.1(7) . . . . ?
Pt1B P2 C23 C28 -36.8(7) . . . . ?
C21 P2 C23 C27 -50.9(7) . . . . ?
C22 P2 C23 C27 66.6(7) . . . . ?
Pt1A P2 C23 C27 -161.9(5) . . . . ?
Pt1B P2 C23 C27 -154.5(5) . . . . ?
C21 P2 C23 C29 -172.8(8) . . . . ?
C22 P2 C23 C29 -55.3(8) . . . . ?
Pt1A P2 C23 C29 76.2(8) . . . . ?
Pt1B P2 C23 C29 83.6(8) . . . . ?
N11 C16 C31 P3 16.7(15) . . . . ?
C15 C16 C31 P3 -167.8(8) . . . . ?
C32 P3 C31 C16 102.2(9) . . . . ?
C33 P3 C31 C16 -138.2(9) . . . . ?
Pt1A P3 C31 C16 -18.7(10) . . . . ?
Pt1B P3 C31 C16 -6.1(10) . . . . ?
C31 P3 C32 C36 -172.8(7) . . . . ?
C33 P3 C32 C36 75.7(8) . . . . ?
Pt1A P3 C32 C36 -63.0(7) . . . . ?
Pt1B P3 C32 C36 -67.2(7) . . . . ?
C31 P3 C32 C35 61.6(8) . . . . ?
C33 P3 C32 C35 -49.9(9) . . . . ?
Pt1A P3 C32 C35 171.4(6) . . . . ?
Pt1B P3 C32 C35 167.2(6) . . . . ?
C31 P3 C32 C34 -55.4(10) . . . . ?
C33 P3 C32 C34 -167.0(9) . . . . ?
Pt1A P3 C32 C34 54.3(10) . . . . ?
Pt1B P3 C32 C34 50.2(10) . . . . ?
C31 P3 C33 C39 75.9(7) . . . . ?
C32 P3 C33 C39 -169.7(7) . . . . ?
Pt1A P3 C33 C39 -31.1(7) . . . . ?
Pt1B P3 C33 C39 -37.3(8) . . . . ?
C31 P3 C33 C38 -45.2(8) . . . . ?
C32 P3 C33 C38 69.2(9) . . . . ?
Pt1A P3 C33 C38 -152.2(6) . . . . ?
Pt1B P3 C33 C38 -158.4(6) . . . . ?
C31 P3 C33 C37 -167.7(7) . . . . ?
C32 P3 C33 C37 -53.3(8) . . . . ?
Pt1A P3 C33 C37 85.3(6) . . . . ?
Pt1B P3 C33 C37 79.1(7) . . . . ?
